data_7123181
loop_
_publ_author_name
'Klajn, Jan'
'Stawski, Wojciech'
'Chmielewski, Piotr Jan'
'Cybi\'nska, Joanna'
'Pawlicki, Mi\/losz'

_publ_section_title
;
 A Route to a Cyclobutane-Linked Double-Looped System via a Helical
 Macrocycle
;
_journal_name_full 'Chemical Communications'
_journal_paper_doi 10.1039/C9CC01201J
_journal_year 2019
_chemical_formula_moiety '2(C32 H33 N3), C H2 Cl2, C H1.57 Cl2'
_chemical_formula_sum 'C66 H70 Cl4 N6'
_chemical_formula_weight 1089.08
_space_group_crystal_system monoclinic
_space_group_IT_number 14
_space_group_name_Hall '-P 2yn'
_space_group_name_H-M_alt 'P 1 21/n 1'
_symmetry_space_group_name_Hall '-P 2yn'
_symmetry_space_group_name_H-M 'P 1 21/n 1'
_atom_sites_solution_hydrogens geom
_atom_sites_solution_primary dual
_audit_creation_date 2018-12-18
_audit_creation_method
;
Olex2 1.2
(compiled 2018.05.29 svn.r3508 for OlexSys, GUI svn.r5506)
;
_audit_update_record
;
2018-12-22 deposited with the CCDC.    2019-03-22 downloaded from the CCDC.
;
_cell_angle_alpha 90
_cell_angle_beta 98.645(2)
_cell_angle_gamma 90
_cell_formula_units_Z 4
_cell_length_a 10.9413(2)
_cell_length_b 16.5587(3)
_cell_length_c 31.2883(8)
_cell_measurement_reflns_used 12514
_cell_measurement_temperature 293(2)
_cell_measurement_theta_max 27.4259
_cell_measurement_theta_min 2.7949
_cell_volume 5604.2(2)
_computing_cell_refinement
;
CrysAlisPro, Agilent Technologies,
Version 1.171.36.20 (release 27-06-2012 CrysAlis171 .NET)
(compiled Jul 11 2012,15:38:31)
;
_computing_data_collection
;
CrysAlisPro, Agilent Technologies,
Version 1.171.36.20 (release 27-06-2012 CrysAlis171 .NET)
(compiled Jul 11 2012,15:38:31)
;
_computing_data_reduction
;
CrysAlisPro, Agilent Technologies,
Version 1.171.36.20 (release 27-06-2012 CrysAlis171 .NET)
(compiled Jul 11 2012,15:38:31)
;
_computing_molecular_graphics 'Olex2 (Dolomanov et al., 2009)'
_computing_publication_material 'Olex2 (Dolomanov et al., 2009)'
_computing_structure_refinement 'ShelXL (Sheldrick, 2015)'
_computing_structure_solution 'ShelXT (Sheldrick, 2015)'
_diffrn_ambient_temperature 293(2)
_diffrn_detector_area_resol_mean 8.3359
_diffrn_measured_fraction_theta_full 0.998
_diffrn_measured_fraction_theta_max 0.928
_diffrn_measurement_details
;
#__ type_ start__ end____ width___ exp.time_
  1 omega  -54.00   60.75   0.7500   60.0000
omega____ theta____ kappa____ phi______ frames
    -       27.0000  -79.0000    0.0000 153

#__ type_ start__ end____ width___ exp.time_
  2 omega  -54.00   60.75   0.7500   60.0000
omega____ theta____ kappa____ phi______ frames
    -       27.0000  -79.0000   90.0000 153

#__ type_ start__ end____ width___ exp.time_
  3 omega  -54.00   60.75   0.7500   60.0000
omega____ theta____ kappa____ phi______ frames
    -       27.0000  -79.0000  180.0000 153

#__ type_ start__ end____ width___ exp.time_
  4 omega  -54.00   51.75   0.7500   60.0000
omega____ theta____ kappa____ phi______ frames
    -       27.0000  -79.0000  270.0000 141
;
_diffrn_measurement_device_type 'Xcalibur, Sapphire2, large Be window'
_diffrn_measurement_method '\w scans'
_diffrn_orient_matrix_UB_11 0.0401383000
_diffrn_orient_matrix_UB_12 -0.0116436000
_diffrn_orient_matrix_UB_13 -0.0147149000
_diffrn_orient_matrix_UB_21 -0.0417624000
_diffrn_orient_matrix_UB_22 -0.0311293000
_diffrn_orient_matrix_UB_23 -0.0080824000
_diffrn_orient_matrix_UB_31 -0.0308028000
_diffrn_orient_matrix_UB_32 0.0270216000
_diffrn_orient_matrix_UB_33 -0.0156092000
_diffrn_radiation_monochromator graphite
_diffrn_radiation_type MoK\a
_diffrn_radiation_wavelength 0.71073
_diffrn_reflns_av_R_equivalents 0.0519
_diffrn_reflns_av_unetI/netI 0.0555
_diffrn_reflns_Laue_measured_fraction_full 0.998
_diffrn_reflns_Laue_measured_fraction_max 0.928
_diffrn_reflns_limit_h_max 13
_diffrn_reflns_limit_h_min -14
_diffrn_reflns_limit_k_max 21
_diffrn_reflns_limit_k_min -21
_diffrn_reflns_limit_l_max 35
_diffrn_reflns_limit_l_min -39
_diffrn_reflns_number 35275
_diffrn_reflns_point_group_measured_fraction_full 0.998
_diffrn_reflns_point_group_measured_fraction_max 0.928
_diffrn_reflns_theta_full 26.000
_diffrn_reflns_theta_max 27.486
_diffrn_reflns_theta_min 2.801
_diffrn_source 'Enhance (Mo) X-ray Source'
_exptl_absorpt_coefficient_mu 0.259
_exptl_absorpt_correction_T_max 1.00000
_exptl_absorpt_correction_T_min 0.75019
_exptl_absorpt_correction_type multi-scan
_exptl_absorpt_process_details
;
CrysAlisPro, Agilent Technologies,
Version 1.171.36.20 (release 27-06-2012 CrysAlis171 .NET)
(compiled Jul 11 2012,15:38:31)
Empirical absorption correction using spherical harmonics,
 implemented in SCALE3 ABSPACK scaling algorithm.
;
_exptl_crystal_density_diffrn 1.291
_exptl_crystal_F_000 2304
_refine_diff_density_max 0.862
_refine_diff_density_min -0.737
_refine_diff_density_rms 0.087
_refine_ls_extinction_method none
_refine_ls_goodness_of_fit_ref 1.015
_refine_ls_hydrogen_treatment constr
_refine_ls_matrix_type full
_refine_ls_number_parameters 707
_refine_ls_number_reflns 11939
_refine_ls_number_restraints 1
_refine_ls_restrained_S_all 1.017
_refine_ls_R_factor_all 0.1033
_refine_ls_R_factor_gt 0.0691
_refine_ls_shift/su_max 0.001
_refine_ls_shift/su_mean 0.000
_refine_ls_structure_factor_coef Fsqd
_refine_ls_weighting_details 'w=1/[\s^2^(Fo^2^)+(0.1068P)^2^+5.7935P] where P=(Fo^2^+2Fc^2^)/3'
_refine_ls_weighting_scheme calc
_refine_ls_wR_factor_gt 0.1790
_refine_ls_wR_factor_ref 0.2091
_reflns_Friedel_coverage 0.000
_reflns_number_gt 8160
_reflns_number_total 11939
_reflns_threshold_expression 'I > 2\s(I)'
_cod_data_source_file c9cc01201j9.cif
_cod_data_source_block jk294
_cod_database_code 7123181
_shelx_shelxl_version_number 2018/1
_shelx_space_group_comment
;
The symmetry employed for this shelxl refinement is uniquely defined
by the following loop, which should always be used as a source of
symmetry information in preference to the above space-group names.
They are only intended as comments.
;
_reflns_odcompleteness_completeness 92.77
_reflns_odcompleteness_iscentric 1
_reflns_odcompleteness_theta 27.43
_olex2_refinement_description
;
1. Others
 Fixed Uiso: H005(0.019) H006(0.02) H00L(0.021) H00S(0.023) H00T(0.022)
 H00U(0.023) H00W(0.022) H00X(0.022) H00Z(0.027) H010(0.022) H011(0.026)
 H013(0.028) H015(0.027) H016(0.027) H018(0.028) H01W(0.031) H01B(0.03)
 H01X(0.03) H01A(0.038) H01C(0.038) H01D(0.038) H01Y(0.038) H(0.038) HA(0.038)
 H01J(0.03) H01E(0.038) H01F(0.038) H01G(0.038) H01Z(0.032) H01O(0.031)
 H01(0.034) H0AA(0.04) HB(0.04) HC(0.04) H1AA(0.03) HD(0.03) H01H(0.042)
 H01I(0.042) H01K(0.042) H2AA(0.043) HE(0.043) HF(0.043) H01L(0.031)
 H01M(0.031) H01N(0.029) H01P(0.029) H3AA(0.031) HG(0.031) H01Q(0.048)
 H01R(0.048) H01S(0.048) H01T(0.05) H01U(0.05) H01V(0.05) H4AA(0.052) HH(0.052)
 HI(0.052) H02A(0.057) H02B(0.057) H02C(0.057) H02D(0.06) H02E(0.06) H02F(0.06)
 H02G(0.061) H02H(0.061) H02I(0.061) H1A(0.055) H1B(0.055) H2A(0.068) H2B(0.068)
 Fixed X: H005(0.299911) H006(0.705326) H00L(0.25295) H00S(0.534649)
 H00T(0.747957) H00U(0.926217) H00W(0.074039) H00X(0.469624) H00Z(0.65116)
 H010(0.020924) H011(0.984811) H013(0.972836) H015(0.356759) H016(0.036413)
 H018(0.693648) H01W(0.243957) H01B(0.766852) H01X(0.317651) H01A(0.286627)
 H01C(0.403426) H01D(0.367351) H01Y(0.62822) H(0.515938) HA(0.492947)
 H01J(0.308874) H01E(0.50441) H01F(0.485277) H01G(0.370476) H01Z(0.704816)
 H01O(0.117028) H01(0.896422) H0AA(0.636645) HB(0.600118) HC(0.716683)
 H1AA(0.624031) HD(0.496659) H01H(0.577119) H01I(0.610982) H01K(0.633612)
 H2AA(0.369817) HE(0.392191) HF(0.428235) H01L(0.515142) H01M(0.386676)
 H01N(0.499361) H01P(0.517668) H3AA(0.490453) HG(0.510985) H01Q(-0.217972)
 H01R(-0.224811) H01S(-0.159412) H01T(0.027787) H01U(-0.034931) H01V(0.09322)
 H4AA(1.163479) HH(1.232696) HI(1.220568) H02A(-0.004085) H02B(-0.132393) H02C(-
 0.120878) H02D(0.916676) H02E(1.046391) H02F(0.97924) H02G(1.126738)
 H02H(1.141759) H02I(1.012291) H1A(0.665342) H1B(0.662043) H2A(1.652234)
 H2B(1.655465)
 Fixed Y: H005(0.4116) H006(0.603136) H00L(0.376924) H00S(0.263355)
 H00T(0.641457) H00U(0.513186) H00W(0.502234) H00X(0.754331) H00Z(0.250757)
 H010(0.628102) H011(0.387672) H013(0.396802) H015(0.767703) H016(0.619776)
 H018(0.325344) H01W(0.765473) H01B(0.254038) H01X(0.693352) H01A(0.285496)
 H01C(0.283262) H01D(0.363311) H01Y(0.854811) H(0.856282) HA(0.847831)
 H01J(0.582301) H01E(0.171178) H01F(0.166979) H01G(0.167377) H01Z(0.433847)
 H01O(0.636803) H01(0.380652) H0AA(0.662734) HB(0.744989) HC(0.740084)
 H1AA(0.634946) HD(0.629054) H01H(0.37208) H01I(0.294174) H01K(0.297068)
 H2AA(0.72164) HE(0.727372) HF(0.648543) H01L(0.387367) H01M(0.380948)
 H01N(0.518269) H01P(0.511509) H3AA(0.504696) HG(0.497814) H01Q(0.592213)
 H01R(0.683046) H01S(0.659298) H01T(0.735354) H01U(0.753876) H01V(0.709751)
 H4AA(0.355895) HH(0.336984) HI(0.42642) H02A(0.603849) H02B(0.647592)
 H02C(0.556698) H02D(0.305166) H02E(0.262942) H02F(0.280842) H02G(0.463196)
 H02H(0.373021) H02I(0.415198) H1A(0.464305) H1B(0.375329) H2A(0.49136)
 H2B(0.508516)
 Fixed Z: H005(0.232025) H006(0.273904) H00L(0.068161) H00S(0.142012)
 H00T(0.437397) H00U(0.421749) H00W(0.085079) H00X(0.361742) H00Z(0.20652)
 H010(0.190926) H011(0.316605) H013(0.239819) H015(0.29727) H016(0.267345)
 H018(0.330106) H01W(0.2283) H01B(0.274798) H01X(0.173616) H01A(0.016114) H01C(-
 0.007387) H01D(0.014385) H01Y(0.439275) H(0.465043) HA(0.414567)
 H01J(0.367222) H01E(0.087048) H01F(0.036427) H01G(0.060973) H01Z(0.138925)
 H01O(0.34008) H01(0.166931) H0AA(0.491831) HB(0.511264) HC(0.487731)
 H1AA(0.178392) HD(0.148211) H01H(0.057025) H01I(0.032855) H01K(0.08351)
 H2AA(0.420495) HE(0.471081) HF(0.448183) H01L(0.356878) H01M(0.327399)
 H01N(0.352264) H01P(0.303776) H3AA(0.201169) HG(0.152892) H01Q(0.121057)
 H01R(0.106771) H01S(0.153119) H01T(0.137033) H01U(0.089644) H01V(0.097869)
 H4AA(0.354118) HH(0.400624) HI(0.384096) H02A(0.046772) H02B(0.042631)
 H02C(0.056676) H02D(0.411292) H02E(0.418167) H02F(0.371258) H02G(0.44951)
 H02H(0.46465) H02I(0.460804) H1A(-0.088567) H1B(-0.071699) H2A(0.422995)
 H2B(0.472408)
;
_olex2_submission_special_instructions 'No special instructions were received'

loop_
_space_group_symop_operation_xyz
'x, y, z'
'-x+1/2, y+1/2, -z+1/2'
'-x, -y, -z'
'x-1/2, -y-1/2, z-1/2'

loop_
_atom_site_label
_atom_site_type_symbol
_atom_site_fract_x
_atom_site_fract_y
_atom_site_fract_z
_atom_site_U_iso_or_equiv
_atom_site_adp_type
_atom_site_occupancy
_atom_site_site_symmetry_order
_atom_site_calc_flag
_atom_site_refinement_flags_posn
_atom_site_refinement_flags_occupancy
_atom_site_disorder_assembly
_atom_site_disorder_group
N005 N 0.27902(19) 0.41821(13) 0.20464(7) 0.0160(4) Uani 1 1 d . . . .
H005 H 0.299911 0.411600 0.232025 0.019 Uiso 1 1 calc R . . .
N006 N 0.72580(19) 0.59703(12) 0.30134(7) 0.0166(4) Uani 1 1 d . . . .
H006 H 0.705326 0.603136 0.273904 0.020 Uiso 1 1 calc R . . .
N007 N 0.4644(2) 0.35531(13) 0.25476(7) 0.0209(5) Uani 1 1 d . . . .
N008 N 0.5429(2) 0.66035(14) 0.25027(7) 0.0213(5) Uani 1 1 d . . . .
N009 N 0.7184(2) 0.49656(14) 0.23674(7) 0.0232(5) Uani 1 1 d . . . .
N00A N 0.2892(2) 0.51915(14) 0.26942(7) 0.0224(5) Uani 1 1 d . . . .
C00B C 0.5735(2) 0.69004(15) 0.32634(8) 0.0165(5) Uani 1 1 d . . . .
C00C C 0.1942(2) 0.47292(15) 0.18566(8) 0.0164(5) Uani 1 1 d . . . .
C00D C 0.1735(2) 0.46031(15) 0.14061(8) 0.0167(5) Uani 1 1 d . . . .
C00E C 0.4983(2) 0.69829(15) 0.28271(8) 0.0177(5) Uani 1 1 d . . . .
C00F C 0.2603(2) 0.39721(15) 0.13228(8) 0.0168(5) Uani 1 1 d . . . .
C00G C 0.1401(2) 0.53650(15) 0.20622(8) 0.0168(5) Uani 1 1 d . . . .
C00H C 0.1794(2) 0.55148(15) 0.25306(9) 0.0188(5) Uani 1 1 d . . . .
C00I C 0.3255(2) 0.37559(15) 0.17318(8) 0.0160(5) Uani 1 1 d . . . .
C00J C 0.8286(2) 0.46433(15) 0.25364(9) 0.0196(6) Uani 1 1 d . . . .
C00K C 0.8288(2) 0.55482(15) 0.36573(9) 0.0178(5) Uani 1 1 d . . . .
C00L C 0.2970(2) 0.36490(15) 0.09519(8) 0.0177(5) Uani 1 1 d . . . .
H00L H 0.252950 0.376924 0.068161 0.021 Uiso 1 1 calc R . . .
C00M C 0.7425(2) 0.61891(15) 0.37338(8) 0.0172(5) Uani 1 1 d . . . .
C00N C 0.4319(2) 0.32655(15) 0.17851(8) 0.0168(5) Uani 1 1 d . . . .
C00O C 0.6791(2) 0.64039(15) 0.33231(8) 0.0158(5) Uani 1 1 d . . . .
C00P C 0.8105(2) 0.54214(15) 0.32079(9) 0.0177(5) Uani 1 1 d . . . .
C00Q C 0.8656(2) 0.47881(15) 0.30072(9) 0.0184(5) Uani 1 1 d . . . .
C00R C 0.5084(2) 0.31795(15) 0.22167(8) 0.0180(5) Uani 1 1 d . . . .
C00S C 0.4656(2) 0.29666(15) 0.14015(9) 0.0188(5) Uani 1 1 d . . . .
H00S H 0.534649 0.263355 0.142012 0.023 Uiso 1 1 calc R . . .
C00T C 0.7051(2) 0.65314(15) 0.41013(9) 0.0181(5) Uani 1 1 d . . . .
H00T H 0.747957 0.641457 0.437397 0.022 Uiso 1 1 calc R . . .
C00U C 0.9112(2) 0.50484(15) 0.39203(9) 0.0193(5) Uani 1 1 d . . . .
H00U H 0.926217 0.513186 0.421749 0.023 Uiso 1 1 calc R . . .
C00V C 0.4004(2) 0.31432(15) 0.09862(8) 0.0181(5) Uani 1 1 d . . . .
C00W C 0.0907(2) 0.51067(15) 0.11477(9) 0.0180(5) Uani 1 1 d . . . .
H00W H 0.074039 0.502234 0.085079 0.022 Uiso 1 1 calc R . . .
C00X C 0.5389(2) 0.72112(15) 0.36412(9) 0.0183(5) Uani 1 1 d . . . .
H00X H 0.469624 0.754331 0.361742 0.022 Uiso 1 1 calc R . . .
C00Y C 0.0331(2) 0.57370(15) 0.13365(9) 0.0181(5) Uani 1 1 d . . . .
C00Z C 0.6221(2) 0.27827(16) 0.22889(9) 0.0223(6) Uani 1 1 d . . . .
H00Z H 0.651160 0.250757 0.206520 0.027 Uiso 1 1 calc R . . .
C010 C 0.0594(2) 0.58552(16) 0.17885(9) 0.0186(5) Uani 1 1 d . . . .
H010 H 0.020924 0.628102 0.190926 0.022 Uiso 1 1 calc R . . .
C011 C 0.9458(2) 0.43030(16) 0.32844(9) 0.0213(6) Uani 1 1 d . . . .
H011 H 0.984811 0.387672 0.316605 0.026 Uiso 1 1 calc R . . .
C012 C 0.6032(2) 0.70492(15) 0.40586(8) 0.0180(5) Uani 1 1 d . . . .
C013 C 0.8974(3) 0.41940(16) 0.22806(9) 0.0236(6) Uani 1 1 d . . . .
H013 H 0.972836 0.396802 0.239819 0.028 Uiso 1 1 calc R . . .
C014 C 0.4488(2) 0.28064(16) 0.05880(9) 0.0203(6) Uani 1 1 d . . . .
C015 C 0.3859(2) 0.73969(16) 0.27510(9) 0.0223(6) Uani 1 1 d . . . .
H015 H 0.356759 0.767703 0.297270 0.027 Uiso 1 1 calc R . . .
C016 C 0.1120(3) 0.59706(16) 0.27878(9) 0.0224(6) Uani 1 1 d . . . .
H016 H 0.036413 0.619776 0.267345 0.027 Uiso 1 1 calc R . . .
C017 C 0.9710(2) 0.44242(16) 0.37354(9) 0.0208(6) Uani 1 1 d . . . .
C018 C 0.6467(3) 0.32188(17) 0.30280(9) 0.0236(6) Uani 1 1 d . . . .
H018 H 0.693648 0.325344 0.330106 0.028 Uiso 1 1 calc R . . .
C019 C -0.0515(3) 0.63383(16) 0.10593(9) 0.0228(6) Uani 1 1 d . . . .
C01A C 0.3190(3) 0.73824(17) 0.23398(9) 0.0254(6) Uani 1 1 d . . . .
H01W H 0.243957 0.765473 0.228300 0.031 Uiso 1 1 calc R . . .
C01B C 0.6910(3) 0.28033(18) 0.26955(9) 0.0254(6) Uani 1 1 d . . . .
H01B H 0.766852 0.254038 0.274798 0.030 Uiso 1 1 calc R . . .
C01C C 0.3634(3) 0.69622(17) 0.20114(9) 0.0249(6) Uani 1 1 d . . . .
H01X H 0.317651 0.693352 0.173616 0.030 Uiso 1 1 calc R . . .
C01D C 0.5539(2) 0.74092(17) 0.44499(9) 0.0207(6) Uani 1 1 d . . . .
C01E C 0.6717(3) 0.48510(17) 0.19515(9) 0.0249(6) Uani 1 1 d . . . .
C01F C 0.3370(3) 0.53103(16) 0.31080(9) 0.0234(6) Uani 1 1 d . . . .
C01G C 0.3692(3) 0.30548(18) 0.01656(9) 0.0257(6) Uani 1 1 d . . . .
H01A H 0.286627 0.285496 0.016114 0.038 Uiso 1 1 calc GR . . .
H01C H 0.403426 0.283262 -0.007387 0.038 Uiso 1 1 calc GR . . .
H01D H 0.367351 0.363311 0.014385 0.038 Uiso 1 1 calc GR . . .
C01H C 0.5471(3) 0.83374(17) 0.44055(9) 0.0254(6) Uani 1 1 d . . . .
H01Y H 0.628220 0.854811 0.439275 0.038 Uiso 1 1 calc GR . . .
H H 0.515938 0.856282 0.465043 0.038 Uiso 1 1 calc GR . . .
HA H 0.492947 0.847831 0.414567 0.038 Uiso 1 1 calc GR . . .
C01I C 0.4782(3) 0.65842(17) 0.21035(9) 0.0227(6) Uani 1 1 d . . . .
C01J C 0.2750(3) 0.57493(17) 0.33841(9) 0.0252(6) Uani 1 1 d . . . .
H01J H 0.308874 0.582301 0.367222 0.030 Uiso 1 1 calc R . . .
C01K C 0.5310(3) 0.35802(16) 0.29433(9) 0.0213(6) Uani 1 1 d . . . .
C01L C 1.0574(3) 0.38348(17) 0.40170(10) 0.0269(6) Uani 1 1 d . . . .
C01M C 0.4526(3) 0.18781(17) 0.06102(9) 0.0255(6) Uani 1 1 d . . . .
H01E H 0.504410 0.171178 0.087048 0.038 Uiso 1 1 calc GR . . .
H01F H 0.485277 0.166979 0.036427 0.038 Uiso 1 1 calc GR . . .
H01G H 0.370476 0.167377 0.060973 0.038 Uiso 1 1 calc GR . . .
C01N C 0.7371(3) 0.44130(17) 0.16788(9) 0.0271(6) Uani 1 1 d . . . .
H01Z H 0.704816 0.433847 0.138925 0.032 Uiso 1 1 calc R . . .
C01O C 0.1610(3) 0.60763(17) 0.32204(9) 0.0256(6) Uani 1 1 d . . . .
H01O H 0.117028 0.636803 0.340080 0.031 Uiso 1 1 calc R . . .
C01P C 0.8510(3) 0.40919(17) 0.18475(10) 0.0284(7) Uani 1 1 d . . . .
H01 H 0.896422 0.380652 0.166931 0.034 Uiso 1 1 calc R . . .
C01Q C 0.6343(3) 0.72025(19) 0.48796(9) 0.0267(6) Uani 1 1 d . . . .
H0AA H 0.636645 0.662734 0.491831 0.040 Uiso 1 1 calc GR . . .
HB H 0.600118 0.744989 0.511264 0.040 Uiso 1 1 calc GR . . .
HC H 0.716683 0.740084 0.487731 0.040 Uiso 1 1 calc GR . . .
C01R C 0.5400(3) 0.61509(17) 0.17660(9) 0.0249(6) Uani 1 1 d . . . .
H1AA H 0.624031 0.634946 0.178392 0.030 Uiso 1 1 calc R . . .
HD H 0.496659 0.629054 0.148211 0.030 Uiso 1 1 calc R . . .
C01S C 0.5800(3) 0.31415(19) 0.05797(10) 0.0278(6) Uani 1 1 d . . . .
H01H H 0.577119 0.372080 0.057025 0.042 Uiso 1 1 calc GR . . .
H01I H 0.610982 0.294174 0.032855 0.042 Uiso 1 1 calc GR . . .
H01K H 0.633612 0.297068 0.083510 0.042 Uiso 1 1 calc GR . . .
C01T C 0.4238(3) 0.70636(19) 0.44631(10) 0.0284(7) Uani 1 1 d . . . .
H2AA H 0.369817 0.721640 0.420495 0.043 Uiso 1 1 calc GR . . .
HE H 0.392191 0.727372 0.471081 0.043 Uiso 1 1 calc GR . . .
HF H 0.428235 0.648543 0.448183 0.043 Uiso 1 1 calc GR . . .
C01U C 0.4704(3) 0.40117(17) 0.32868(9) 0.0261(6) Uani 1 1 d . . . .
H01L H 0.515142 0.387367 0.356878 0.031 Uiso 1 1 calc R . . .
H01M H 0.386676 0.380948 0.327399 0.031 Uiso 1 1 calc R . . .
C01V C 0.4650(3) 0.49515(17) 0.32457(9) 0.0244(6) Uani 1 1 d . . . .
H01N H 0.499361 0.518269 0.352264 0.029 Uiso 1 1 calc R . . .
H01P H 0.517668 0.511509 0.303776 0.029 Uiso 1 1 calc R . . .
C01W C 0.5442(3) 0.52090(17) 0.18071(10) 0.0259(6) Uani 1 1 d . . . .
H3AA H 0.490453 0.504696 0.201169 0.031 Uiso 1 1 calc R . . .
HG H 0.510985 0.497814 0.152892 0.031 Uiso 1 1 calc R . . .
C01X C -0.1750(3) 0.64296(19) 0.12336(11) 0.0320(7) Uani 1 1 d . . . .
H01Q H -0.217972 0.592213 0.121057 0.048 Uiso 1 1 calc GR . . .
H01R H -0.224811 0.683046 0.106771 0.048 Uiso 1 1 calc GR . . .
H01S H -0.159412 0.659298 0.153119 0.048 Uiso 1 1 calc GR . . .
C01Y C 0.0149(3) 0.71592(18) 0.10780(11) 0.0336(7) Uani 1 1 d . . . .
H01T H 0.027787 0.735354 0.137033 0.050 Uiso 1 1 calc GR . . .
H01U H -0.034931 0.753876 0.089644 0.050 Uiso 1 1 calc GR . . .
H01V H 0.093220 0.709751 0.097869 0.050 Uiso 1 1 calc GR . . .
C01Z C 1.1801(3) 0.3749(2) 0.38341(11) 0.0346(7) Uani 1 1 d . . . .
H4AA H 1.163479 0.355895 0.354118 0.052 Uiso 1 1 calc GR . . .
HH H 1.232696 0.336984 0.400624 0.052 Uiso 1 1 calc GR . . .
HI H 1.220568 0.426420 0.384096 0.052 Uiso 1 1 calc GR . . .
C020 C -0.0798(3) 0.6081(2) 0.05861(10) 0.0379(8) Uani 1 1 d . . . .
H02A H -0.004085 0.603849 0.046772 0.057 Uiso 1 1 calc GR . . .
H02B H -0.132393 0.647592 0.042631 0.057 Uiso 1 1 calc GR . . .
H02C H -0.120878 0.556698 0.056676 0.057 Uiso 1 1 calc GR . . .
C021 C 0.9940(3) 0.30026(19) 0.40049(13) 0.0401(8) Uani 1 1 d . . . .
H02D H 0.916676 0.305166 0.411292 0.060 Uiso 1 1 calc GR . . .
H02E H 1.046391 0.262942 0.418167 0.060 Uiso 1 1 calc GR . . .
H02F H 0.979240 0.280842 0.371258 0.060 Uiso 1 1 calc GR . . .
C022 C 1.0873(3) 0.4113(2) 0.44849(11) 0.0409(8) Uani 1 1 d . . . .
H02G H 1.126738 0.463196 0.449510 0.061 Uiso 1 1 calc GR . . .
H02H H 1.141759 0.373021 0.464650 0.061 Uiso 1 1 calc GR . . .
H02I H 1.012291 0.415198 0.460804 0.061 Uiso 1 1 calc GR . . .
Cl1 Cl 0.49143(9) 0.44298(7) -0.05929(3) 0.0522(3) Uani 1 1 d . . . .
Cl2 Cl 1.47347(9) 0.45221(6) 0.44429(3) 0.0467(2) Uani 1 1 d . . . .
Cl3 Cl 0.74811(9) 0.45801(6) -0.01790(3) 0.0510(3) Uani 1 1 d . . . .
Cl4 Cl 1.71815(14) 0.38282(10) 0.46201(8) 0.0611(8) Uani 0.786(7) 1 d . P A 1
C1 C 0.6473(3) 0.4312(2) -0.06470(12) 0.0462(9) Uani 1 1 d . . . .
H1A H 0.665342 0.464305 -0.088567 0.055 Uiso 1 1 calc R . . .
H1B H 0.662043 0.375329 -0.071699 0.055 Uiso 1 1 calc R . . .
C2 C 1.6324(4) 0.4689(3) 0.44977(15) 0.0568(11) Uani 1 1 d D . . .
H2A H 1.652234 0.491360 0.422995 0.068 Uiso 0.786(7) 1 calc R P A 1
H2B H 1.655465 0.508516 0.472408 0.068 Uiso 0.786(7) 1 calc R P A 1
Cl0A Cl 1.7458(8) 0.4458(13) 0.4840(3) 0.145(8) Uani 0.214(7) 1 d D P A 2

loop_
_atom_site_aniso_label
_atom_site_aniso_U_11
_atom_site_aniso_U_22
_atom_site_aniso_U_33
_atom_site_aniso_U_23
_atom_site_aniso_U_13
_atom_site_aniso_U_12
N005 0.0133(10) 0.0171(10) 0.0179(11) 0.0018(8) 0.0032(8) 0.0010(8)
N006 0.0148(11) 0.0174(10) 0.0180(11) 0.0004(8) 0.0041(8) 0.0016(9)
N007 0.0191(11) 0.0215(11) 0.0217(12) 0.0000(9) 0.0019(9) 0.0042(9)
N008 0.0187(11) 0.0227(11) 0.0227(12) -0.0001(9) 0.0036(9) 0.0038(9)
N009 0.0218(12) 0.0224(12) 0.0251(12) -0.0014(9) 0.0033(10) 0.0028(9)
N00A 0.0207(12) 0.0253(12) 0.0210(12) 0.0002(9) 0.0027(9) 0.0032(10)
C00B 0.0130(12) 0.0154(12) 0.0216(13) 0.0013(10) 0.0039(10) 0.0008(10)
C00C 0.0105(12) 0.0183(12) 0.0211(13) 0.0020(10) 0.0047(10) -0.0007(10)
C00D 0.0123(12) 0.0159(12) 0.0221(13) -0.0010(10) 0.0030(10) -0.0008(10)
C00E 0.0165(13) 0.0155(12) 0.0222(13) 0.0026(10) 0.0059(10) -0.0018(10)
C00F 0.0108(12) 0.0157(12) 0.0239(14) -0.0004(10) 0.0025(10) -0.0010(10)
C00G 0.0105(12) 0.0185(12) 0.0221(13) -0.0018(10) 0.0047(10) -0.0008(10)
C00H 0.0179(13) 0.0178(12) 0.0219(14) -0.0001(10) 0.0066(11) -0.0024(10)
C00I 0.0138(12) 0.0151(12) 0.0200(13) -0.0008(10) 0.0053(10) -0.0021(10)
C00J 0.0183(13) 0.0165(12) 0.0250(14) -0.0003(10) 0.0065(11) -0.0034(10)
C00K 0.0111(12) 0.0166(12) 0.0255(14) -0.0002(10) 0.0025(10) -0.0005(10)
C00L 0.0155(12) 0.0176(12) 0.0205(13) -0.0009(10) 0.0038(10) 0.0000(10)
C00M 0.0112(12) 0.0180(12) 0.0222(13) 0.0008(10) 0.0023(10) 0.0003(10)
C00N 0.0131(12) 0.0146(12) 0.0230(13) 0.0008(10) 0.0036(10) -0.0013(10)
C00O 0.0142(12) 0.0155(12) 0.0186(13) 0.0012(10) 0.0054(10) -0.0007(10)
C00P 0.0100(12) 0.0191(13) 0.0246(14) 0.0008(10) 0.0047(10) -0.0008(10)
C00Q 0.0132(12) 0.0177(12) 0.0256(14) -0.0015(10) 0.0073(10) -0.0010(10)
C00R 0.0164(13) 0.0162(12) 0.0221(13) 0.0032(10) 0.0059(10) -0.0020(10)
C00S 0.0151(13) 0.0172(12) 0.0251(14) 0.0030(10) 0.0062(10) 0.0021(10)
C00T 0.0144(12) 0.0185(12) 0.0219(13) 0.0003(10) 0.0042(10) 0.0012(10)
C00U 0.0121(12) 0.0192(13) 0.0264(14) 0.0003(11) 0.0024(10) -0.0014(10)
C00V 0.0146(12) 0.0184(12) 0.0222(13) -0.0012(10) 0.0057(10) -0.0031(10)
C00W 0.0140(12) 0.0194(13) 0.0207(13) -0.0036(10) 0.0026(10) -0.0013(10)
C00X 0.0155(12) 0.0143(12) 0.0258(14) 0.0006(10) 0.0055(10) 0.0041(10)
C00Y 0.0114(12) 0.0177(12) 0.0250(14) 0.0023(10) 0.0019(10) -0.0004(10)
C00Z 0.0180(13) 0.0227(14) 0.0270(15) 0.0054(11) 0.0065(11) 0.0065(11)
C010 0.0140(12) 0.0189(13) 0.0236(14) -0.0020(10) 0.0048(10) 0.0018(10)
C011 0.0151(13) 0.0163(12) 0.0337(16) -0.0004(11) 0.0075(11) 0.0022(10)
C012 0.0143(12) 0.0195(13) 0.0209(13) -0.0010(10) 0.0052(10) -0.0003(10)
C013 0.0226(14) 0.0189(13) 0.0307(15) 0.0006(11) 0.0093(12) 0.0010(11)
C014 0.0194(13) 0.0211(13) 0.0219(14) -0.0006(11) 0.0077(11) 0.0041(11)
C015 0.0192(13) 0.0219(13) 0.0264(14) 0.0022(11) 0.0051(11) 0.0062(11)
C016 0.0246(14) 0.0194(13) 0.0240(14) 0.0013(11) 0.0063(11) 0.0039(11)
C017 0.0139(13) 0.0171(13) 0.0318(15) 0.0033(11) 0.0051(11) 0.0006(10)
C018 0.0204(14) 0.0267(14) 0.0227(14) 0.0077(11) -0.0003(11) 0.0011(11)
C019 0.0212(14) 0.0192(13) 0.0269(15) 0.0020(11) -0.0001(11) 0.0067(11)
C01A 0.0185(14) 0.0279(15) 0.0292(15) 0.0044(12) 0.0013(11) 0.0067(12)
C01B 0.0178(14) 0.0298(15) 0.0287(15) 0.0106(12) 0.0039(11) 0.0081(12)
C01C 0.0228(15) 0.0278(15) 0.0231(14) 0.0033(11) 0.0002(11) 0.0011(12)
C01D 0.0176(13) 0.0246(14) 0.0207(13) 0.0000(11) 0.0051(11) 0.0051(11)
C01E 0.0292(16) 0.0196(13) 0.0260(15) -0.0006(11) 0.0047(12) -0.0007(12)
C01F 0.0259(15) 0.0196(13) 0.0250(15) 0.0004(11) 0.0046(12) 0.0003(11)
C01G 0.0247(15) 0.0322(16) 0.0214(14) -0.0002(12) 0.0077(11) 0.0050(12)
C01H 0.0285(15) 0.0259(14) 0.0217(14) -0.0044(11) 0.0035(12) 0.0053(12)
C01I 0.0220(14) 0.0235(14) 0.0232(14) 0.0019(11) 0.0050(11) 0.0010(11)
C01J 0.0340(16) 0.0232(14) 0.0184(14) 0.0005(11) 0.0040(12) 0.0004(12)
C01K 0.0237(14) 0.0176(13) 0.0221(14) 0.0039(10) 0.0014(11) 0.0009(11)
C01L 0.0222(14) 0.0223(14) 0.0355(17) 0.0047(12) 0.0023(12) 0.0088(12)
C01M 0.0274(15) 0.0224(14) 0.0269(15) -0.0042(11) 0.0053(12) 0.0048(12)
C01N 0.0397(18) 0.0220(14) 0.0207(14) -0.0023(11) 0.0087(12) -0.0013(12)
C01O 0.0334(16) 0.0215(14) 0.0247(15) -0.0028(11) 0.0136(12) 0.0034(12)
C01P 0.0339(17) 0.0210(14) 0.0340(17) -0.0016(12) 0.0171(13) 0.0030(12)
C01Q 0.0245(15) 0.0363(16) 0.0204(14) 0.0012(12) 0.0070(11) 0.0069(13)
C01R 0.0284(15) 0.0255(14) 0.0217(14) 0.0016(11) 0.0063(12) 0.0011(12)
C01S 0.0187(14) 0.0346(16) 0.0323(16) -0.0014(13) 0.0107(12) 0.0003(12)
C01T 0.0186(14) 0.0382(17) 0.0304(16) 0.0004(13) 0.0104(12) 0.0024(12)
C01U 0.0290(16) 0.0270(15) 0.0220(14) 0.0042(11) 0.0028(12) 0.0016(12)
C01V 0.0232(15) 0.0234(14) 0.0257(15) 0.0011(11) 0.0009(11) -0.0018(11)
C01W 0.0258(15) 0.0245(14) 0.0268(15) 0.0017(12) 0.0017(12) -0.0031(12)
C01X 0.0224(15) 0.0336(17) 0.0387(18) 0.0022(14) 0.0003(13) 0.0106(13)
C01Y 0.0354(18) 0.0238(15) 0.0408(18) 0.0094(13) 0.0029(14) 0.0026(13)
C01Z 0.0194(15) 0.0382(18) 0.046(2) 0.0072(15) 0.0056(13) 0.0102(13)
C020 0.0411(19) 0.0414(19) 0.0277(17) 0.0010(14) -0.0058(14) 0.0174(15)
C021 0.0365(19) 0.0245(16) 0.060(2) 0.0128(15) 0.0099(16) 0.0036(14)
C022 0.0383(19) 0.044(2) 0.0384(19) 0.0059(15) -0.0018(15) 0.0208(16)
Cl1 0.0464(5) 0.0726(7) 0.0387(5) 0.0040(4) 0.0103(4) -0.0081(5)
Cl2 0.0448(5) 0.0556(6) 0.0396(5) 0.0031(4) 0.0058(4) -0.0036(4)
Cl3 0.0472(5) 0.0632(6) 0.0400(5) 0.0117(4) -0.0021(4) -0.0003(4)
Cl4 0.0383(8) 0.0561(10) 0.0927(15) 0.0335(9) 0.0222(8) 0.0067(6)
C1 0.049(2) 0.047(2) 0.044(2) -0.0059(17) 0.0107(17) -0.0138(18)
C2 0.047(2) 0.054(2) 0.067(3) 0.015(2) 0.003(2) -0.0136(19)
Cl0A 0.091(6) 0.27(2) 0.071(6) 0.065(9) 0.004(4) 0.005(8)

loop_
_atom_type_symbol
_atom_type_description
_atom_type_scat_dispersion_real
_atom_type_scat_dispersion_imag
_atom_type_scat_source
C C 0.0033 0.0016 'International Tables Vol C Tables 4.2.6.8 and 6.1.1.4'
H H 0.0000 0.0000 'International Tables Vol C Tables 4.2.6.8 and 6.1.1.4'
Cl Cl 0.1484 0.1585 'International Tables Vol C Tables 4.2.6.8 and 6.1.1.4'
N N 0.0061 0.0033 'International Tables Vol C Tables 4.2.6.8 and 6.1.1.4'

loop_
_geom_angle_atom_site_label_1
_geom_angle_atom_site_label_2
_geom_angle_atom_site_label_3
_geom_angle
C00C N005 H005 125.4
C00C N005 C00I 109.3(2)
C00I N005 H005 125.4
C00O N006 H006 125.3
C00O N006 C00P 109.5(2)
C00P N006 H006 125.3
C01K N007 C00R 121.0(2)
C01I N008 C00E 120.9(2)
C01E N009 C00J 120.8(2)
C01F N00A C00H 120.5(2)
C00O C00B C00E 120.3(2)
C00X C00B C00E 124.1(2)
C00X C00B C00O 115.2(2)
N005 C00C C00D 109.4(2)
N005 C00C C00G 126.9(2)
C00D C00C C00G 123.5(2)
C00C C00D C00F 105.9(2)
C00W C00D C00C 118.9(2)
C00W C00D C00F 134.9(2)
N008 C00E C00B 115.8(2)
N008 C00E C015 120.7(2)
C015 C00E C00B 123.5(2)
C00I C00F C00D 105.8(2)
C00L C00F C00D 134.5(2)
C00L C00F C00I 119.2(2)
C00C C00G C00H 119.8(2)
C010 C00G C00C 115.1(2)
C010 C00G C00H 124.9(2)
N00A C00H C00G 114.8(2)
N00A C00H C016 121.1(2)
C016 C00H C00G 124.1(2)
N005 C00I C00F 109.2(2)
N005 C00I C00N 127.0(2)
C00N C00I C00F 123.3(2)
N009 C00J C00Q 114.7(2)
N009 C00J C013 120.9(3)
C013 C00J C00Q 124.3(2)
C00P C00K C00M 105.9(2)
C00U C00K C00M 135.1(3)
C00U C00K C00P 118.9(2)
C00F C00L H00L 120.1
C00F C00L C00V 119.9(2)
C00V C00L H00L 120.1
C00O C00M C00K 105.9(2)
C00T C00M C00K 134.8(2)
C00T C00M C00O 118.8(2)
C00I C00N C00R 120.4(2)
C00S C00N C00I 115.0(2)
C00S C00N C00R 124.2(2)
N006 C00O C00B 126.9(2)
N006 C00O C00M 109.2(2)
C00B C00O C00M 123.3(2)
N006 C00P C00K 109.2(2)
N006 C00P C00Q 127.1(2)
C00Q C00P C00K 123.6(2)
C00P C00Q C00J 119.5(2)
C011 C00Q C00J 125.2(2)
C011 C00Q C00P 115.2(2)
N007 C00R C00N 115.8(2)
N007 C00R C00Z 120.1(2)
C00Z C00R C00N 124.0(2)
C00N C00S H00S 118.2
C00N C00S C00V 123.6(2)
C00V C00S H00S 118.2
C00M C00T H00T 120.0
C012 C00T C00M 119.9(2)
C012 C00T H00T 120.0
C00K C00U H00U 120.1
C017 C00U C00K 119.8(3)
C017 C00U H00U 120.1
C00L C00V C00S 119.0(2)
C00L C00V C014 122.1(2)
C00S C00V C014 118.9(2)
C00D C00W H00W 120.1
C00Y C00W C00D 119.8(2)
C00Y C00W H00W 120.1
C00B C00X H00X 118.2
C00B C00X C012 123.6(2)
C012 C00X H00X 118.2
C00W C00Y C010 119.4(2)
C00W C00Y C019 121.2(2)
C010 C00Y C019 119.3(2)
C00R C00Z H00Z 120.4
C01B C00Z C00R 119.2(3)
C01B C00Z H00Z 120.4
C00G C010 C00Y 123.3(2)
C00G C010 H010 118.4
C00Y C010 H010 118.4
C00Q C011 H011 118.3
C00Q C011 C017 123.4(2)
C017 C011 H011 118.3
C00T C012 C00X 119.0(2)
C00T C012 C01D 122.3(2)
C00X C012 C01D 118.6(2)
C00J C013 H013 120.8
C01P C013 C00J 118.5(3)
C01P C013 H013 120.8
C00V C014 C01M 109.7(2)
C00V C014 C01S 108.6(2)
C01G C014 C00V 112.6(2)
C01G C014 C01M 108.4(2)
C01G C014 C01S 107.5(2)
C01M C014 C01S 110.0(2)
C00E C015 H015 120.6
C01A C015 C00E 118.7(3)
C01A C015 H015 120.6
C00H C016 H016 120.9
C01O C016 C00H 118.1(3)
C01O C016 H016 120.9
C00U C017 C011 119.2(2)
C00U C017 C01L 121.2(3)
C011 C017 C01L 119.5(2)
C01B C018 H018 120.7
C01K C018 H018 120.7
C01K C018 C01B 118.6(3)
C00Y C019 C01X 110.5(2)
C00Y C019 C01Y 108.1(2)
C01Y C019 C01X 109.6(2)
C020 C019 C00Y 112.6(2)
C020 C019 C01X 108.0(2)
C020 C019 C01Y 108.0(3)
C015 C01A H01W 119.9
C015 C01A C01C 120.2(3)
C01C C01A H01W 119.9
C00Z C01B C018 119.9(3)
C00Z C01B H01B 120.0
C018 C01B H01B 120.0
C01A C01C H01X 120.8
C01A C01C C01I 118.5(3)
C01I C01C H01X 120.8
C012 C01D C01H 109.5(2)
C012 C01D C01T 108.4(2)
C01Q C01D C012 113.0(2)
C01Q C01D C01H 108.4(2)
C01Q C01D C01T 107.8(2)
C01T C01D C01H 109.9(2)
N009 C01E C01N 120.8(3)
N009 C01E C01W 115.6(2)
C01N C01E C01W 123.5(3)
N00A C01F C01J 121.7(3)
N00A C01F C01V 115.2(2)
C01J C01F C01V 123.1(3)
C014 C01G H01A 109.5
C014 C01G H01C 109.5
C014 C01G H01D 109.5
H01A C01G H01C 109.5
H01A C01G H01D 109.5
H01C C01G H01D 109.5
C01D C01H H01Y 109.5
C01D C01H H 109.5
C01D C01H HA 109.5
H01Y C01H H 109.5
H01Y C01H HA 109.5
H C01H HA 109.5
N008 C01I C01C 121.0(3)
N008 C01I C01R 115.6(2)
C01C C01I C01R 123.4(3)
C01F C01J H01J 120.9
C01F C01J C01O 118.3(3)
C01O C01J H01J 120.9
N007 C01K C018 121.0(3)
N007 C01K C01U 115.7(2)
C018 C01K C01U 123.3(2)
C017 C01L C01Z 109.9(2)
C017 C01L C021 108.5(2)
C021 C01L C01Z 108.8(3)
C022 C01L C017 112.5(2)
C022 C01L C01Z 108.1(3)
C022 C01L C021 109.0(3)
C014 C01M H01E 109.5
C014 C01M H01F 109.5
C014 C01M H01G 109.5
H01E C01M H01F 109.5
H01E C01M H01G 109.5
H01F C01M H01G 109.5
C01E C01N H01Z 120.6
C01P C01N C01E 118.7(3)
C01P C01N H01Z 120.6
C016 C01O H01O 119.8
C01J C01O C016 120.3(3)
C01J C01O H01O 119.8
C013 C01P H01 119.9
C01N C01P C013 120.2(3)
C01N C01P H01 119.9
C01D C01Q H0AA 109.5
C01D C01Q HB 109.5
C01D C01Q HC 109.5
H0AA C01Q HB 109.5
H0AA C01Q HC 109.5
HB C01Q HC 109.5
C01I C01R H1AA 108.5
C01I C01R HD 108.5
C01I C01R C01W 115.1(2)
H1AA C01R HD 107.5
C01W C01R H1AA 108.5
C01W C01R HD 108.5
C014 C01S H01H 109.5
C014 C01S H01I 109.5
C014 C01S H01K 109.5
H01H C01S H01I 109.5
H01H C01S H01K 109.5
H01I C01S H01K 109.5
C01D C01T H2AA 109.5
C01D C01T HE 109.5
C01D C01T HF 109.5
H2AA C01T HE 109.5
H2AA C01T HF 109.5
HE C01T HF 109.5
C01K C01U H01L 108.5
C01K C01U H01M 108.5
C01K C01U C01V 115.1(2)
H01L C01U H01M 107.5
C01V C01U H01L 108.5
C01V C01U H01M 108.5
C01F C01V C01U 115.7(2)
C01F C01V H01N 108.4
C01F C01V H01P 108.4
C01U C01V H01N 108.4
C01U C01V H01P 108.4
H01N C01V H01P 107.4
C01E C01W C01R 115.3(2)
C01E C01W H3AA 108.5
C01E C01W HG 108.5
C01R C01W H3AA 108.5
C01R C01W HG 108.5
H3AA C01W HG 107.5
C019 C01X H01Q 109.5
C019 C01X H01R 109.5
C019 C01X H01S 109.5
H01Q C01X H01R 109.5
H01Q C01X H01S 109.5
H01R C01X H01S 109.5
C019 C01Y H01T 109.5
C019 C01Y H01U 109.5
C019 C01Y H01V 109.5
H01T C01Y H01U 109.5
H01T C01Y H01V 109.5
H01U C01Y H01V 109.5
C01L C01Z H4AA 109.5
C01L C01Z HH 109.5
C01L C01Z HI 109.5
H4AA C01Z HH 109.5
H4AA C01Z HI 109.5
HH C01Z HI 109.5
C019 C020 H02A 109.5
C019 C020 H02B 109.5
C019 C020 H02C 109.5
H02A C020 H02B 109.5
H02A C020 H02C 109.5
H02B C020 H02C 109.5
C01L C021 H02D 109.5
C01L C021 H02E 109.5
C01L C021 H02F 109.5
H02D C021 H02E 109.5
H02D C021 H02F 109.5
H02E C021 H02F 109.5
C01L C022 H02G 109.5
C01L C022 H02H 109.5
C01L C022 H02I 109.5
H02G C022 H02H 109.5
H02G C022 H02I 109.5
H02H C022 H02I 109.5
Cl1 C1 Cl3 113.0(2)
Cl1 C1 H1A 109.0
Cl1 C1 H1B 109.0
Cl3 C1 H1A 109.0
Cl3 C1 H1B 109.0
H1A C1 H1B 107.8
Cl2 C2 H2A 109.0
Cl2 C2 H2B 109.0
Cl4 C2 Cl2 113.1(2)
Cl4 C2 H2A 109.0
Cl4 C2 H2B 109.0
H2A C2 H2B 107.8
Cl0A C2 Cl2 135.0(5)

loop_
_geom_bond_atom_site_label_1
_geom_bond_atom_site_label_2
_geom_bond_distance
N005 H005 0.8600
N005 C00C 1.367(3)
N005 C00I 1.370(3)
N006 H006 0.8600
N006 C00O 1.365(3)
N006 C00P 1.373(3)
N007 C00R 1.355(3)
N007 C01K 1.339(3)
N008 C00E 1.346(3)
N008 C01I 1.340(3)
N009 C00J 1.351(3)
N009 C01E 1.338(4)
N00A C00H 1.345(3)
N00A C01F 1.336(4)
C00B C00E 1.490(4)
C00B C00O 1.408(3)
C00B C00X 1.393(4)
C00C C00D 1.409(4)
C00C C00G 1.410(4)
C00D C00F 1.461(3)
C00D C00W 1.396(4)
C00E C015 1.396(4)
C00F C00I 1.414(4)
C00F C00L 1.391(4)
C00G C00H 1.485(4)
C00G C010 1.395(4)
C00H C016 1.392(4)
C00I C00N 1.409(4)
C00J C00Q 1.487(4)
C00J C013 1.394(4)
C00K C00M 1.463(3)
C00K C00P 1.406(4)
C00K C00U 1.397(4)
C00L H00L 0.9300
C00L C00V 1.398(4)
C00M C00O 1.411(3)
C00M C00T 1.398(4)
C00N C00R 1.485(4)
C00N C00S 1.398(4)
C00P C00Q 1.404(4)
C00Q C011 1.392(4)
C00R C00Z 1.396(4)
C00S H00S 0.9300
C00S C00V 1.416(4)
C00T H00T 0.9300
C00T C012 1.397(4)
C00U H00U 0.9300
C00U C017 1.394(4)
C00V C014 1.531(4)
C00W H00W 0.9300
C00W C00Y 1.396(4)
C00X H00X 0.9300
C00X C012 1.413(4)
C00Y C010 1.414(4)
C00Y C019 1.536(3)
C00Z H00Z 0.9300
C00Z C01B 1.378(4)
C010 H010 0.9300
C011 H011 0.9300
C011 C017 1.411(4)
C012 C01D 1.531(4)
C013 H013 0.9300
C013 C01P 1.384(4)
C014 C01G 1.526(4)
C014 C01M 1.539(4)
C014 C01S 1.543(4)
C015 H015 0.9300
C015 C01A 1.382(4)
C016 H016 0.9300
C016 C01O 1.390(4)
C017 C01L 1.540(4)
C018 H018 0.9300
C018 C01B 1.393(4)
C018 C01K 1.390(4)
C019 C01X 1.539(4)
C019 C01Y 1.538(4)
C019 C020 1.527(4)
C01A H01W 0.9300
C01A C01C 1.388(4)
C01B H01B 0.9300
C01C H01X 0.9300
C01C C01I 1.394(4)
C01D C01H 1.544(4)
C01D C01Q 1.531(4)
C01D C01T 1.541(4)
C01E C01N 1.396(4)
C01E C01W 1.521(4)
C01F C01J 1.383(4)
C01F C01V 1.522(4)
C01G H01A 0.9600
C01G H01C 0.9600
C01G H01D 0.9600
C01H H01Y 0.9600
C01H H 0.9600
C01H HA 0.9600
C01I C01R 1.517(4)
C01J H01J 0.9300
C01J C01O 1.385(4)
C01K C01U 1.523(4)
C01L C01Z 1.543(4)
C01L C021 1.541(4)
C01L C022 1.523(4)
C01M H01E 0.9600
C01M H01F 0.9600
C01M H01G 0.9600
C01N H01Z 0.9300
C01N C01P 1.384(4)
C01O H01O 0.9300
C01P H01 0.9300
C01Q H0AA 0.9600
C01Q HB 0.9600
C01Q HC 0.9600
C01R H1AA 0.9700
C01R HD 0.9700
C01R C01W 1.565(4)
C01S H01H 0.9600
C01S H01I 0.9600
C01S H01K 0.9600
C01T H2AA 0.9600
C01T HE 0.9600
C01T HF 0.9600
C01U H01L 0.9700
C01U H01M 0.9700
C01U C01V 1.562(4)
C01V H01N 0.9700
C01V H01P 0.9700
C01W H3AA 0.9700
C01W HG 0.9700
C01X H01Q 0.9600
C01X H01R 0.9600
C01X H01S 0.9600
C01Y H01T 0.9600
C01Y H01U 0.9600
C01Y H01V 0.9600
C01Z H4AA 0.9600
C01Z HH 0.9600
C01Z HI 0.9600
C020 H02A 0.9600
C020 H02B 0.9600
C020 H02C 0.9600
C021 H02D 0.9600
C021 H02E 0.9600
C021 H02F 0.9600
C022 H02G 0.9600
C022 H02H 0.9600
C022 H02I 0.9600
Cl1 C1 1.750(4)
Cl2 C2 1.744(4)
Cl3 C1 1.753(4)
Cl4 C2 1.718(4)
C1 H1A 0.9700
C1 H1B 0.9700
C2 H2A 0.9700
C2 H2B 0.9700
C2 Cl0A 1.560(8)

loop_
_geom_torsion_atom_site_label_1
_geom_torsion_atom_site_label_2
_geom_torsion_atom_site_label_3
_geom_torsion_atom_site_label_4
_geom_torsion
N005 C00C C00D C00F -4.6(3)
N005 C00C C00D C00W -179.2(2)
N005 C00C C00G C00H 3.1(4)
N005 C00C C00G C010 177.7(2)
N005 C00I C00N C00R -1.1(4)
N005 C00I C00N C00S -173.6(2)
N006 C00P C00Q C00J -2.7(4)
N006 C00P C00Q C011 -178.0(2)
N007 C00R C00Z C01B -2.5(4)
N007 C01K C01U C01V -73.2(3)
N008 C00E C015 C01A 2.6(4)
N008 C01I C01R C01W 72.8(3)
N009 C00J C00Q C00P -19.9(3)
N009 C00J C00Q C011 154.9(3)
N009 C00J C013 C01P 0.7(4)
N009 C01E C01N C01P 0.6(4)
N009 C01E C01W C01R 72.6(3)
N00A C00H C016 C01O -0.6(4)
N00A C01F C01J C01O -0.7(4)
N00A C01F C01V C01U -72.3(3)
C00B C00E C015 C01A -174.9(2)
C00B C00X C012 C00T -2.0(4)
C00B C00X C012 C01D -178.4(2)
C00C N005 C00I C00F -6.0(3)
C00C N005 C00I C00N 165.4(2)
C00C C00D C00F C00I 0.9(3)
C00C C00D C00F C00L -170.5(3)
C00C C00D C00W C00Y 1.9(4)
C00C C00G C00H N00A 19.3(3)
C00C C00G C00H C016 -162.5(2)
C00C C00G C010 C00Y -0.4(4)
C00D C00C C00G C00H -172.2(2)
C00D C00C C00G C010 2.4(4)
C00D C00F C00I N005 3.0(3)
C00D C00F C00I C00N -168.8(2)
C00D C00F C00L C00V 168.0(3)
C00D C00W C00Y C010 -0.2(4)
C00D C00W C00Y C019 175.7(2)
C00E N008 C01I C01C 0.6(4)
C00E N008 C01I C01R 178.9(2)
C00E C00B C00O N006 1.1(4)
C00E C00B C00O C00M -169.0(2)
C00E C00B C00X C012 172.2(2)
C00E C015 C01A C01C 0.0(4)
C00F C00D C00W C00Y -170.7(3)
C00F C00I C00N C00R 169.2(2)
C00F C00I C00N C00S -3.3(4)
C00F C00L C00V C00S 0.3(4)
C00F C00L C00V C014 -176.8(2)
C00G C00C C00D C00F 171.4(2)
C00G C00C C00D C00W -3.2(4)
C00G C00H C016 C01O -178.7(2)
C00H N00A C01F C01J 1.5(4)
C00H N00A C01F C01V -176.7(2)
C00H C00G C010 C00Y 173.8(2)
C00H C016 C01O C01J 1.4(4)
C00I N005 C00C C00D 6.7(3)
C00I N005 C00C C00G -169.2(2)
C00I C00F C00L C00V -2.6(4)
C00I C00N C00R N007 4.2(3)
C00I C00N C00R C00Z -172.4(2)
C00I C00N C00S C00V 0.9(4)
C00J N009 C01E C01N -1.7(4)
C00J N009 C01E C01W 177.0(2)
C00J C00Q C011 C017 -174.7(2)
C00J C013 C01P C01N -1.7(4)
C00K C00M C00O N006 -3.1(3)
C00K C00M C00O C00B 168.6(2)
C00K C00M C00T C012 -168.7(3)
C00K C00P C00Q C00J 172.5(2)
C00K C00P C00Q C011 -2.8(4)
C00K C00U C017 C011 -0.7(4)
C00K C00U C017 C01L -176.9(2)
C00L C00F C00I N005 176.1(2)
C00L C00F C00I C00N 4.2(4)
C00L C00V C014 C01G -2.5(4)
C00L C00V C014 C01M -123.3(3)
C00L C00V C014 C01S 116.4(3)
C00M C00K C00P N006 3.6(3)
C00M C00K C00P C00Q -172.3(2)
C00M C00K C00U C017 172.7(3)
C00M C00T C012 C00X 0.6(4)
C00M C00T C012 C01D 176.9(2)
C00N C00R C00Z C01B 173.9(2)
C00N C00S C00V C00L 0.6(4)
C00N C00S C00V C014 177.7(2)
C00O N006 C00P C00K -5.7(3)
C00O N006 C00P C00Q 170.1(2)
C00O C00B C00E N008 -4.3(3)
C00O C00B C00E C015 173.3(2)
C00O C00B C00X C012 -0.1(4)
C00O C00M C00T C012 2.7(4)
C00P N006 C00O C00B -165.9(2)
C00P N006 C00O C00M 5.4(3)
C00P C00K C00M C00O -0.3(3)
C00P C00K C00M C00T 171.8(3)
C00P C00K C00U C017 -1.7(4)
C00P C00Q C011 C017 0.2(4)
C00Q C00J C013 C01P 178.7(2)
C00Q C011 C017 C00U 1.5(4)
C00Q C011 C017 C01L 177.7(2)
C00R N007 C01K C018 -0.7(4)
C00R N007 C01K C01U -179.5(2)
C00R C00N C00S C00V -171.3(2)
C00R C00Z C01B C018 -0.1(4)
C00S C00N C00R N007 175.9(2)
C00S C00N C00R C00Z -0.7(4)
C00S C00V C014 C01G -179.6(2)
C00S C00V C014 C01M 59.6(3)
C00S C00V C014 C01S -60.7(3)
C00T C00M C00O N006 -176.7(2)
C00T C00M C00O C00B -5.0(4)
C00T C012 C01D C01H 126.0(3)
C00T C012 C01D C01Q 5.1(4)
C00T C012 C01D C01T -114.2(3)
C00U C00K C00M C00O -175.3(3)
C00U C00K C00M C00T -3.1(5)
C00U C00K C00P N006 179.5(2)
C00U C00K C00P C00Q 3.6(4)
C00U C017 C01L C01Z -131.6(3)
C00U C017 C01L C021 109.5(3)
C00U C017 C01L C022 -11.1(4)
C00W C00D C00F C00I 174.2(3)
C00W C00D C00F C00L 2.8(5)
C00W C00Y C010 C00G -0.6(4)
C00W C00Y C019 C01X 130.3(3)
C00W C00Y C019 C01Y -109.8(3)
C00W C00Y C019 C020 9.4(4)
C00X C00B C00E N008 -176.3(2)
C00X C00B C00E C015 1.4(4)
C00X C00B C00O N006 173.8(2)
C00X C00B C00O C00M 3.6(4)
C00X C012 C01D C01H -57.7(3)
C00X C012 C01D C01Q -178.5(2)
C00X C012 C01D C01T 62.1(3)
C010 C00G C00H N00A -154.7(3)
C010 C00G C00H C016 23.6(4)
C010 C00Y C019 C01X -53.8(3)
C010 C00Y C019 C01Y 66.1(3)
C010 C00Y C019 C020 -174.7(3)
C011 C017 C01L C01Z 52.2(3)
C011 C017 C01L C021 -66.6(3)
C011 C017 C01L C022 172.7(3)
C013 C00J C00Q C00P 162.0(3)
C013 C00J C00Q C011 -23.3(4)
C015 C01A C01C C01I -2.2(4)
C018 C01K C01U C01V 108.0(3)
C019 C00Y C010 C00G -176.6(2)
C01A C01C C01I N008 2.0(4)
C01A C01C C01I C01R -176.2(3)
C01B C018 C01K N007 -2.0(4)
C01B C018 C01K C01U 176.7(3)
C01C C01I C01R C01W -108.9(3)
C01E N009 C00J C00Q -177.2(2)
C01E N009 C00J C013 1.0(4)
C01E C01N C01P C013 1.1(4)
C01F N00A C00H C00G 177.4(2)
C01F N00A C00H C016 -0.9(4)
C01F C01J C01O C016 -0.8(4)
C01I N008 C00E C00B 174.8(2)
C01I N008 C00E C015 -2.9(4)
C01I C01R C01W C01E -110.1(3)
C01J C01F C01V C01U 109.4(3)
C01K N007 C00R C00N -173.8(2)
C01K N007 C00R C00Z 3.0(4)
C01K C018 C01B C00Z 2.3(4)
C01K C01U C01V C01F 110.0(3)
C01N C01E C01W C01R -108.8(3)
C01V C01F C01J C01O 177.4(3)
C01W C01E C01N C01P -178.0(3)
